data_4134122
loop_
_publ_author_name
'Zhang, Qian'
'Zhang, Yan-E'
'Tong, Shuo'
'Wang, Mei-Xiang'

_publ_section_title
;
 Hydrocarbon Belts with Truncated Cone Structures.
;
_journal_issue 3
_journal_name_full 'Journal of the American Chemical Society'
_journal_page_first 1196
_journal_page_last 1199
_journal_paper_doi 10.1021/jacs.9b12181
_journal_volume 142
_journal_year 2020
_chemical_formula_moiety 'C48 H68'
_chemical_formula_sum 'C48 H68'
_chemical_formula_weight 645.02
_space_group_crystal_system monoclinic
_space_group_IT_number 14
_space_group_name_Hall '-P 2ybc'
_space_group_name_H-M_alt 'P 1 21/c 1'
_atom_sites_solution_hydrogens geom
_atom_sites_solution_primary dual
_audit_creation_date 2019-09-06
_audit_creation_method
;
Olex2 1.2
(compiled 2018.05.29 svn.r3508 for OlexSys, GUI svn.r5506)
;
_cell_angle_alpha 90
_cell_angle_beta 111.119(3)
_cell_angle_gamma 90
_cell_formula_units_Z 4
_cell_length_a 17.5666(4)
_cell_length_b 11.9458(2)
_cell_length_c 21.4091(5)
_cell_measurement_reflns_used 44852
_cell_measurement_temperature 169.98(10)
_cell_measurement_theta_max 75.4550
_cell_measurement_theta_min 2.6470
_cell_volume 4190.89(18)
_computing_cell_refinement 'CrysAlisPro 1.171.40.14e (Rigaku OD, 2018)'
_computing_data_collection 'CrysAlisPro 1.171.40.14e (Rigaku OD, 2018)'
_computing_data_reduction 'CrysAlisPro 1.171.40.14e (Rigaku OD, 2018)'
_computing_molecular_graphics 'Olex2 (Dolomanov et al., 2009)'
_computing_publication_material 'Olex2 (Dolomanov et al., 2009)'
_computing_structure_refinement 'ShelXL (Sheldrick, 2015)'
_computing_structure_solution 'ShelXT (Sheldrick, 2015)'
_diffrn_ambient_environment N~2~
_diffrn_ambient_temperature 169.98(10)
_diffrn_detector 'CCD plate'
_diffrn_detector_type HyPix
_diffrn_measured_fraction_theta_full 1.000
_diffrn_measured_fraction_theta_max 0.978
_diffrn_measurement_details
;
List of Runs (angles in degrees, time in seconds):

  # Type    Start    End  Width  t~exp~   \w     \q     \k     \f   Frames
--------------------------------------------------------------------------
  1  \w    -81.00  17.00   0.50    0.05    --  -46.45 102.00 135.00  196
  2  \w    -10.00  81.00   0.50    0.05    --   46.45-102.00  31.00  182
  3  \w   -168.00 -82.00   0.50    0.15    --  -99.00-102.00  31.00  172
  4  \w   -110.00 -26.00   0.50    0.15    --  -99.00 102.00 135.00  168
  5  \w     88.00 169.00   0.50    0.15    --  103.25 102.00 135.00  162
  6  \w     31.00 110.00   0.50    0.15    --  103.25-102.00  31.00  158
  7  \w    -59.00  27.00   0.50    0.05    --  -46.45  38.00  60.00  172
  8  \w   -118.00 -31.00   0.50    0.05    --  -46.45 -57.00 -90.00  174
  9  \w   -118.00 -71.00   0.50    0.05    --  -46.45-125.00-180.00   94
 10  \w   -118.00 -71.00   0.50    0.05    --  -46.45-125.00 150.00   94
 11  \w    -25.00  69.00   0.50    0.05    --   46.45 -77.00-120.00  188
 12  \w     16.00  94.00   0.50    0.05    --   46.45-125.00-150.00  156
 13  \w   -168.00 -85.00   0.50    0.15    --  -99.00 -15.00-120.00  166
 14  \w   -168.00 -86.00   0.50    0.15    --  -99.00 -45.00  60.00  164
 15  \w   -117.00 -26.00   0.50    0.15    --  -99.00 125.00 120.00  182
 16  \w   -112.00 -24.00   0.50    0.15    --  -99.00  30.00 150.00  176
 17  \w   -168.00 -76.00   0.50    0.15    --  -99.00 -77.00 120.00  184
 18  \w   -168.00 -81.00   0.50    0.15    --  -99.00 -94.00   0.00  174
 19  \w   -112.00 -27.00   0.50    0.15    --  -99.00  45.00-120.00  170
 20  \w   -168.00 -85.00   0.50    0.15    --  -99.00 -15.00  90.00  166
 21  \w     31.00 109.00   0.50    0.15    --  103.25 -94.00 -60.00  156
 22  \w     87.00 169.00   0.50    0.15    --  103.25  61.00 -30.00  164
 23  \w     31.00 109.00   0.50    0.15    --  103.25 -94.00-120.00  156
 24  \w     32.00 116.00   0.50    0.15    --  103.25 -45.00 -90.00  168
 25  \w     31.00 120.00   0.50    0.15    --  103.25 -61.00-150.00  178
 26  \w     31.00 117.00   0.50    0.15    --  103.25-125.00  60.00  172
 27  \w     31.00 109.00   0.50    0.15    --  103.25 -94.00-150.00  156
 28  \w     31.00 126.00   0.50    0.15    --  103.25 -77.00  30.00  190
 29  \w     91.00 169.00   0.50    0.15    --  103.25  45.00-180.00  156
 30  \w   -118.00 -24.00   0.50    0.05    --  -46.45 -77.00-180.00  188
 31  \w   -118.00 -72.00   0.50    0.05    --  -46.45 -77.00  90.00   92
 32  \w     24.00 118.00   0.50    0.05    --   46.45  77.00   0.00  188
;
_diffrn_measurement_device 'four-circle diffractometer'
_diffrn_measurement_device_type 'XtaLAB Synergy R, HyPix'
_diffrn_measurement_method '\w scans'
_diffrn_orient_matrix_type 'CrysAlisPro convention (1999,Acta A55,543-557)'
_diffrn_orient_matrix_UB_11 -0.0902141000
_diffrn_orient_matrix_UB_12 -0.0171544000
_diffrn_orient_matrix_UB_13 -0.0088177000
_diffrn_orient_matrix_UB_21 -0.0193219000
_diffrn_orient_matrix_UB_22 -0.0353771000
_diffrn_orient_matrix_UB_23 -0.0733004000
_diffrn_orient_matrix_UB_31 0.0181956000
_diffrn_orient_matrix_UB_32 -0.1228152000
_diffrn_orient_matrix_UB_33 0.0223817000
_diffrn_radiation_monochromator mirror
_diffrn_radiation_probe x-ray
_diffrn_radiation_type CuK\a
_diffrn_radiation_wavelength 1.54184
_diffrn_reflns_av_R_equivalents 0.1031
_diffrn_reflns_av_unetI/netI 0.0383
_diffrn_reflns_Laue_measured_fraction_full 1.000
_diffrn_reflns_Laue_measured_fraction_max 0.978
_diffrn_reflns_limit_h_max 22
_diffrn_reflns_limit_h_min -22
_diffrn_reflns_limit_k_max 12
_diffrn_reflns_limit_k_min -15
_diffrn_reflns_limit_l_max 26
_diffrn_reflns_limit_l_min -26
_diffrn_reflns_number 75680
_diffrn_reflns_point_group_measured_fraction_full 1.000
_diffrn_reflns_point_group_measured_fraction_max 0.978
_diffrn_reflns_theta_full 67.684
_diffrn_reflns_theta_max 75.735
_diffrn_reflns_theta_min 2.696
_diffrn_source 'Rotating-anode X-ray tube'
_diffrn_source_type 'PhotonJet R (Cu) X-ray Source'
_exptl_absorpt_coefficient_mu 0.416
_exptl_absorpt_correction_T_max 1.00000
_exptl_absorpt_correction_T_min 0.74575
_exptl_absorpt_correction_type multi-scan
_exptl_absorpt_process_details
;
CrysAlisPro 1.171.40.14e (Rigaku Oxford Diffraction, 2018)
Empirical absorption correction using spherical harmonics,
 implemented in SCALE3 ABSPACK scaling algorithm.
;
_exptl_crystal_colour 'clear light colourless'
_exptl_crystal_density_diffrn 1.022
_exptl_crystal_description block
_exptl_crystal_F_000 1424
_exptl_crystal_size_max 1.2
_exptl_crystal_size_mid 0.6
_exptl_crystal_size_min 0.5
_refine_diff_density_max 0.744
_refine_diff_density_min -0.653
_refine_diff_density_rms 0.090
_refine_ls_extinction_method none
_refine_ls_goodness_of_fit_ref 1.076
_refine_ls_hydrogen_treatment constr
_refine_ls_matrix_type full
_refine_ls_number_parameters 402
_refine_ls_number_reflns 8529
_refine_ls_number_restraints 0
_refine_ls_restrained_S_all 1.076
_refine_ls_R_factor_all 0.0727
_refine_ls_R_factor_gt 0.0702
_refine_ls_shift/su_max 0.000
_refine_ls_shift/su_mean 0.000
_refine_ls_structure_factor_coef Fsqd
_refine_ls_weighting_details 'w=1/[\s^2^(Fo^2^)+(0.0829P)^2^+5.5311P] where P=(Fo^2^+2Fc^2^)/3'
_refine_ls_weighting_scheme calc
_refine_ls_wR_factor_gt 0.1776
_refine_ls_wR_factor_ref 0.1800
_reflns_Friedel_coverage 0.000
_reflns_number_gt 8131
_reflns_number_total 8529
_reflns_threshold_expression 'I > 2\s(I)'
_cod_data_source_file ja9b12181_si_009.cif
_cod_data_source_block tx1292a
_cod_original_cell_volume 4190.88(17)
_cod_database_code 4134122
_shelx_shelxl_version_number 2018/3
_chemical_oxdiff_formula CH
_shelx_space_group_comment
;
The symmetry employed for this shelxl refinement is uniquely defined
by the following loop, which should always be used as a source of
symmetry information in preference to the above space-group names.
They are only intended as comments.
;
_reflns_odcompleteness_completeness 99.99
_reflns_odcompleteness_iscentric 1
_reflns_odcompleteness_theta 66.97
_olex2_refinement_description
;
1. Fixed Uiso
 At 1.2 times of:
  All C(H) groups, All C(H,H) groups
 At 1.5 times of:
  All C(H,H,H) groups
2.a Ternary CH refined with riding coordinates:
 C15(H15), C8(H8), C7(H7), C16(H16), C11(H11), C19(H19), C10(H10), C18(H18),
 C27(H27), C39(H39), C33(H33), C23(H23)
2.b Secondary CH2 refined with riding coordinates:
 C47(H47A,H47B), C9(H9A,H9B), C44(H44A,H44B), C17(H17A,H17B), C48(H48A,H48B),
 C25(H25A,H25B), C50(H50A,H50B), C41(H41A,H41B), C26(H26A,H26B), C30(H30A,H30B),
  C35(H35A,H35B), C29(H29A,H29B), C45(H45A,H45B), C28(H28A,H28B), C38(H38A,
 H38B), C40(H40A,H40B), C37(H37A,H37B), C34(H34A,H34B), C51(H51A,H51B),
 C42(H42A,H42B)
2.c Aromatic/amide H refined with riding coordinates:
 C13(H13), C24(H24), C32(H32), C22(H22)
2.d Idealised Me refined as rotating group:
 C49(H49A,H49B,H49C), C46(H46A,H46B,H46C), C52(H52A,H52B,H52C), C43(H43A,H43B,
 H43C)
;
_olex2_submission_special_instructions 'No special instructions were received'
_oxdiff_exptl_absorpt_empirical_details
;
Empirical correction (ABSPACK) includes:
- Absorption correction using spherical harmonics
- Frame scaling
;
_oxdiff_exptl_absorpt_empirical_full_max 3.282
_oxdiff_exptl_absorpt_empirical_full_min 0.660

loop_
_space_group_symop_operation_xyz
'x, y, z'
'-x, y+1/2, -z+1/2'
'-x, -y, -z'
'x, -y-1/2, z-1/2'

loop_
_atom_site_label
_atom_site_type_symbol
_atom_site_fract_x
_atom_site_fract_y
_atom_site_fract_z
_atom_site_U_iso_or_equiv
_atom_site_adp_type
_atom_site_occupancy
_atom_site_site_symmetry_order
_atom_site_calc_flag
_atom_site_refinement_flags_posn
C13 C 0.41219(9) 0.34782(13) 0.32556(8) 0.0076(3) Uani 1 1 d .
H13 H 0.421851 0.365244 0.370099 0.009 Uiso 1 1 calc R
C14 C 0.37431(10) 0.24561(14) 0.30011(8) 0.0083(3) Uiso 1 1 d .
C6 C 0.15240(10) 0.63987(14) 0.26645(9) 0.0095(3) Uani 1 1 d .
C15 C 0.34718(10) 0.16320(14) 0.34235(9) 0.0099(3) Uani 1 1 d .
H15 H 0.364541 0.088963 0.333235 0.012 Uiso 1 1 calc R
C12 C 0.43605(10) 0.42460(14) 0.28680(8) 0.0081(3) Uiso 1 1 d .
C47 C 0.51617(10) 0.54344(14) 0.39065(9) 0.0114(3) Uani 1 1 d .
H47A H 0.534410 0.619741 0.402792 0.014 Uiso 1 1 calc R
H47B H 0.475444 0.526815 0.410161 0.014 Uiso 1 1 calc R
C36 C 0.35999(10) 0.22010(14) 0.23303(9) 0.0109(3) Uani 1 1 d .
C9 C 0.33244(10) 0.62326(14) 0.29251(8) 0.0090(3) Uani 1 1 d .
H9A H 0.338864 0.597310 0.337059 0.011 Uiso 1 1 calc R
H9B H 0.300992 0.567855 0.260465 0.011 Uiso 1 1 calc R
C44 C 0.38710(11) 0.18101(15) 0.41825(9) 0.0132(3) Uani 1 1 d .
H44A H 0.378200 0.257985 0.428337 0.016 Uiso 1 1 calc R
H44B H 0.359943 0.133260 0.440394 0.016 Uiso 1 1 calc R
C8 C 0.28700(10) 0.73588(14) 0.27870(8) 0.0097(3) Uani 1 1 d .
H8 H 0.324505 0.789645 0.309057 0.012 Uiso 1 1 calc R
C7 C 0.20885(10) 0.73792(14) 0.29678(8) 0.0096(3) Uani 1 1 d .
H7 H 0.178808 0.805670 0.276172 0.012 Uiso 1 1 calc R
C24 C 0.14371(10) 0.55123(14) 0.30591(9) 0.0096(3) Uani 1 1 d .
H24 H 0.174293 0.552156 0.351545 0.012 Uiso 1 1 calc R
C32 C 0.38411(10) 0.29625(15) 0.19441(9) 0.0121(3) Uani 1 1 d .
H32 H 0.375078 0.278417 0.150024 0.015 Uiso 1 1 calc R
C16 C 0.25296(10) 0.15775(14) 0.32132(9) 0.0108(3) Uani 1 1 d .
H16 H 0.243228 0.118868 0.358048 0.013 Uiso 1 1 calc R
C31 C 0.42129(10) 0.39820(15) 0.21972(9) 0.0107(3) Uani 1 1 d .
C5 C 0.10810(10) 0.63720(14) 0.19759(9) 0.0115(3) Uani 1 1 d .
C11 C 0.47553(10) 0.53666(13) 0.31412(8) 0.0084(3) Uiso 1 1 d .
H11 H 0.519553 0.546673 0.296661 0.010 Uiso 1 1 calc R
C19 C 0.08275(10) 0.36538(15) 0.32376(9) 0.0133(3) Uani 1 1 d .
H19 H 0.024273 0.349606 0.310301 0.016 Uiso 1 1 calc R
C21 C 0.04697(10) 0.45902(15) 0.21056(9) 0.0126(3) Uani 1 1 d .
C20 C 0.09095(10) 0.46109(14) 0.27970(8) 0.0100(3) Uiso 1 1 d .
C17 C 0.21209(10) 0.27256(14) 0.31664(9) 0.0109(3) Uani 1 1 d .
H17A H 0.213089 0.312231 0.277410 0.013 Uiso 1 1 calc R
H17B H 0.241601 0.316813 0.355906 0.013 Uiso 1 1 calc R
C10 C 0.41661(10) 0.63704(14) 0.28691(8) 0.0093(3) Uani 1 1 d .
H10 H 0.442155 0.700169 0.316189 0.011 Uiso 1 1 calc R
C18 C 0.12336(10) 0.25618(14) 0.31189(9) 0.0118(3) Uiso 1 1 d .
H18 H 0.126484 0.206827 0.349303 0.014 Uiso 1 1 calc R
C48 C 0.58875(11) 0.46490(15) 0.42159(9) 0.0147(4) Uani 1 1 d .
H48A H 0.569001 0.388630 0.419362 0.018 Uiso 1 1 calc R
H48B H 0.623966 0.468720 0.395648 0.018 Uiso 1 1 calc R
C25 C 0.12024(11) 0.72554(16) 0.15151(9) 0.0153(4) Uani 1 1 d .
H25A H 0.111283 0.798967 0.166953 0.018 Uiso 1 1 calc R
H25B H 0.080381 0.714781 0.106773 0.018 Uiso 1 1 calc R
C22 C 0.05615(10) 0.54661(15) 0.17108(9) 0.0136(3) Uani 1 1 d .
H22 H 0.026580 0.544835 0.125269 0.016 Uiso 1 1 calc R
C50 C 0.22908(11) 0.74979(15) 0.37249(9) 0.0143(4) Uani 1 1 d .
H50A H 0.182081 0.725979 0.382726 0.017 Uiso 1 1 calc R
H50B H 0.273797 0.699663 0.395646 0.017 Uiso 1 1 calc R
C41 C 0.11369(12) 0.39178(16) 0.39898(10) 0.0177(4) Uani 1 1 d .
H41A H 0.110617 0.323927 0.422848 0.021 Uiso 1 1 calc R
H41B H 0.170761 0.412767 0.413073 0.021 Uiso 1 1 calc R
C26 C 0.20650(11) 0.72046(16) 0.14903(9) 0.0156(4) Uani 1 1 d .
H26A H 0.205130 0.754517 0.107507 0.019 Uiso 1 1 calc R
H26B H 0.221395 0.642474 0.148019 0.019 Uiso 1 1 calc R
C27 C 0.27349(11) 0.77830(14) 0.20747(9) 0.0124(3) Uani 1 1 d .
H27 H 0.256314 0.856541 0.206475 0.015 Uiso 1 1 calc R
C30 C 0.43813(11) 0.48145(16) 0.17311(9) 0.0153(4) Uani 1 1 d .
H30A H 0.430201 0.445407 0.130621 0.018 Uiso 1 1 calc R
H30B H 0.494527 0.505725 0.192245 0.018 Uiso 1 1 calc R
C39 C 0.07383(11) 0.19055(15) 0.24807(9) 0.0150(4) Uiso 1 1 d .
H39 H 0.022354 0.170356 0.253243 0.018 Uiso 1 1 calc R
C35 C 0.31406(11) 0.11585(15) 0.20024(10) 0.0157(4) Uani 1 1 d .
H35A H 0.340642 0.050862 0.226097 0.019 Uiso 1 1 calc R
H35B H 0.316203 0.108481 0.155778 0.019 Uiso 1 1 calc R
C29 C 0.38161(11) 0.58421(16) 0.16110(9) 0.0157(4) Uani 1 1 d .
H29A H 0.377501 0.618260 0.118877 0.019 Uiso 1 1 calc R
H29B H 0.327492 0.558758 0.156742 0.019 Uiso 1 1 calc R
C33 C 0.20956(11) 0.08628(14) 0.25846(10) 0.0147(4) Uani 1 1 d .
H33 H 0.231109 0.010245 0.269657 0.018 Uiso 1 1 calc R
C45 C 0.47838(11) 0.15686(17) 0.44743(10) 0.0187(4) Uani 1 1 d .
H45A H 0.487710 0.078683 0.440245 0.022 Uiso 1 1 calc R
H45B H 0.505904 0.201815 0.424267 0.022 Uiso 1 1 calc R
C23 C 0.40880(11) 0.67449(15) 0.21604(9) 0.0127(3) Uiso 1 1 d .
H23 H 0.463735 0.697075 0.219301 0.015 Uiso 1 1 calc R
C28 C 0.35608(11) 0.78147(15) 0.19734(10) 0.0151(4) Uani 1 1 d .
H28A H 0.387834 0.842986 0.223571 0.018 Uiso 1 1 calc R
H28B H 0.345578 0.798148 0.150624 0.018 Uiso 1 1 calc R
C38 C 0.05014(11) 0.25493(16) 0.18197(10) 0.0179(4) Uani 1 1 d .
H38A H 0.021480 0.204501 0.145572 0.021 Uiso 1 1 calc R
H38B H 0.099580 0.278957 0.175577 0.021 Uiso 1 1 calc R
C40 C 0.11791(11) 0.07882(15) 0.24749(11) 0.0181(4) Uani 1 1 d .
H40A H 0.111920 0.030895 0.282005 0.022 Uiso 1 1 calc R
H40B H 0.090170 0.042436 0.204796 0.022 Uiso 1 1 calc R
C37 C -0.00406(11) 0.35839(16) 0.17780(10) 0.0182(4) Uani 1 1 d .
H37A H -0.035175 0.375194 0.131217 0.022 Uiso 1 1 calc R
H37B H -0.042316 0.342105 0.199855 0.022 Uiso 1 1 calc R
C34 C 0.22462(11) 0.11820(16) 0.19476(10) 0.0168(4) Uani 1 1 d .
H34A H 0.203368 0.192986 0.181635 0.020 Uiso 1 1 calc R
H34B H 0.193798 0.067500 0.159269 0.020 Uiso 1 1 calc R
C51 C 0.25238(13) 0.86761(16) 0.39958(10) 0.0210(4) Uani 1 1 d .
H51A H 0.207447 0.918125 0.377614 0.025 Uiso 1 1 calc R
H51B H 0.299185 0.892433 0.389392 0.025 Uiso 1 1 calc R
C42 C 0.06802(13) 0.48441(19) 0.42005(11) 0.0248(4) Uani 1 1 d .
H42A H 0.068109 0.551682 0.394702 0.030 Uiso 1 1 calc R
H42B H 0.011716 0.461746 0.409404 0.030 Uiso 1 1 calc R
C49 C 0.63806(15) 0.4940(2) 0.49409(11) 0.0342(5) Uani 1 1 d .
H49A H 0.658112 0.569300 0.496553 0.051 Uiso 1 1 calc GR
H49B H 0.683251 0.443338 0.511180 0.051 Uiso 1 1 calc GR
H49C H 0.603963 0.487898 0.520307 0.051 Uiso 1 1 calc GR
C46 C 0.51424(16) 0.1824(3) 0.52179(12) 0.0418(6) Uani 1 1 d .
H46A H 0.513579 0.261801 0.528520 0.063 Uiso 1 1 calc GR
H46B H 0.569440 0.155669 0.539867 0.063 Uiso 1 1 calc GR
H46C H 0.482400 0.145921 0.544033 0.063 Uiso 1 1 calc GR
C52 C 0.2729(2) 0.8725(2) 0.47501(13) 0.0435(7) Uani 1 1 d .
H52A H 0.225997 0.850706 0.485094 0.065 Uiso 1 1 calc GR
H52B H 0.288385 0.947452 0.490597 0.065 Uiso 1 1 calc GR
H52C H 0.317278 0.822414 0.496873 0.065 Uiso 1 1 calc GR
C43 C 0.10589(19) 0.5104(3) 0.49429(14) 0.0517(8) Uani 1 1 d .
H43A H 0.161250 0.534524 0.504886 0.078 Uiso 1 1 calc GR
H43B H 0.105081 0.444340 0.519607 0.078 Uiso 1 1 calc GR
H43C H 0.075285 0.568661 0.505347 0.078 Uiso 1 1 calc GR

loop_
_atom_site_aniso_label
_atom_site_aniso_U_11
_atom_site_aniso_U_22
_atom_site_aniso_U_33
_atom_site_aniso_U_23
_atom_site_aniso_U_13
_atom_site_aniso_U_12
C13 0.0049(7) 0.0089(7) 0.0113(7) -0.0010(6) 0.0057(6) 0.0004(6)
C6 0.0065(7) 0.0100(8) 0.0144(8) 0.0009(6) 0.0067(6) 0.0034(6)
C15 0.0081(7) 0.0059(7) 0.0181(8) -0.0001(6) 0.0075(6) 0.0009(6)
C47 0.0092(8) 0.0124(8) 0.0131(8) -0.0024(6) 0.0048(6) -0.0009(6)
C36 0.0068(7) 0.0121(8) 0.0161(8) -0.0045(6) 0.0069(6) 0.0015(6)
C9 0.0078(7) 0.0085(8) 0.0131(8) 0.0025(6) 0.0067(6) -0.0001(6)
C44 0.0130(8) 0.0129(8) 0.0175(9) 0.0027(6) 0.0102(7) 0.0003(6)
C8 0.0092(7) 0.0069(7) 0.0147(8) 0.0011(6) 0.0066(6) -0.0005(6)
C7 0.0095(7) 0.0072(7) 0.0136(8) 0.0019(6) 0.0059(6) 0.0030(6)
C24 0.0083(7) 0.0097(8) 0.0132(8) 0.0021(6) 0.0069(6) 0.0029(6)
C32 0.0104(8) 0.0172(9) 0.0115(8) -0.0045(6) 0.0071(6) 0.0020(6)
C16 0.0081(7) 0.0058(7) 0.0214(9) 0.0016(6) 0.0086(7) -0.0005(6)
C31 0.0084(7) 0.0146(8) 0.0128(8) -0.0004(6) 0.0083(6) 0.0015(6)
C5 0.0086(7) 0.0124(8) 0.0159(8) 0.0039(6) 0.0074(7) 0.0041(6)
C19 0.0077(7) 0.0137(8) 0.0235(9) 0.0058(7) 0.0117(7) 0.0018(6)
C21 0.0060(7) 0.0135(8) 0.0200(9) 0.0005(7) 0.0065(7) 0.0013(6)
C17 0.0082(7) 0.0069(8) 0.0203(9) 0.0005(6) 0.0085(7) -0.0002(6)
C10 0.0067(7) 0.0083(8) 0.0147(8) 0.0006(6) 0.0062(6) -0.0017(6)
C48 0.0121(8) 0.0141(8) 0.0180(9) 0.0014(7) 0.0055(7) 0.0012(6)
C25 0.0129(8) 0.0181(9) 0.0139(8) 0.0062(7) 0.0037(7) 0.0021(7)
C22 0.0095(8) 0.0155(9) 0.0157(8) 0.0014(7) 0.0044(7) 0.0024(6)
C50 0.0182(9) 0.0115(8) 0.0154(9) 0.0012(6) 0.0088(7) 0.0037(6)
C41 0.0184(9) 0.0187(9) 0.0224(9) 0.0080(7) 0.0151(8) 0.0060(7)
C26 0.0147(8) 0.0207(9) 0.0125(8) 0.0051(7) 0.0063(7) -0.0006(7)
C27 0.0127(8) 0.0084(8) 0.0182(9) 0.0060(6) 0.0081(7) 0.0008(6)
C30 0.0162(8) 0.0222(9) 0.0134(8) 0.0003(7) 0.0125(7) -0.0004(7)
C35 0.0146(9) 0.0129(8) 0.0218(9) -0.0089(7) 0.0093(7) -0.0008(7)
C29 0.0181(9) 0.0196(9) 0.0124(8) 0.0036(7) 0.0090(7) -0.0001(7)
C33 0.0107(8) 0.0063(8) 0.0276(10) -0.0022(7) 0.0076(7) -0.0021(6)
C45 0.0143(9) 0.0210(9) 0.0203(10) 0.0021(7) 0.0056(7) 0.0056(7)
C28 0.0147(8) 0.0114(8) 0.0218(9) 0.0082(7) 0.0097(7) -0.0021(6)
C38 0.0122(8) 0.0137(9) 0.0247(10) -0.0018(7) 0.0031(7) -0.0028(7)
C40 0.0109(8) 0.0094(8) 0.0340(11) -0.0014(7) 0.0079(8) -0.0059(6)
C37 0.0087(8) 0.0172(9) 0.0257(10) 0.0006(7) 0.0025(7) -0.0021(7)
C34 0.0110(8) 0.0159(9) 0.0229(9) -0.0070(7) 0.0053(7) -0.0036(7)
C51 0.0261(10) 0.0164(9) 0.0196(10) -0.0030(7) 0.0070(8) 0.0008(8)
C42 0.0258(10) 0.0295(11) 0.0288(11) 0.0035(9) 0.0216(9) 0.0084(8)
C49 0.0265(11) 0.0512(15) 0.0187(10) 0.0005(10) 0.0004(9) 0.0086(10)
C46 0.0304(13) 0.0637(18) 0.0245(12) -0.0056(11) 0.0016(10) 0.0101(12)
C52 0.0664(19) 0.0399(15) 0.0245(12) -0.0128(10) 0.0168(12) -0.0028(13)
C43 0.0486(17) 0.073(2) 0.0384(15) -0.0157(14) 0.0218(13) 0.0112(15)

loop_
_atom_type_symbol
_atom_type_description
_atom_type_scat_dispersion_real
_atom_type_scat_dispersion_imag
_atom_type_scat_source
C C 0.0181 0.0091 'International Tables Vol C Tables 4.2.6.8 and 6.1.1.4'
H H 0.0000 0.0000 'International Tables Vol C Tables 4.2.6.8 and 6.1.1.4'

loop_
_geom_angle_atom_site_label_1
_geom_angle_atom_site_label_2
_geom_angle_atom_site_label_3
_geom_angle
C12 C13 C14 122.81(15)
C13 C14 C15 122.51(14)
C36 C14 C13 118.21(15)
C36 C14 C15 119.28(15)
C24 C6 C7 121.46(15)
C24 C6 C5 118.69(16)
C5 C6 C7 119.84(15)
C14 C15 C44 114.66(14)
C14 C15 C16 112.55(14)
C44 C15 C16 110.22(14)
C13 C12 C31 118.45(15)
C13 C12 C11 122.71(14)
C31 C12 C11 118.82(14)
C48 C47 C11 115.12(14)
C14 C36 C35 121.63(16)
C32 C36 C14 119.08(16)
C32 C36 C35 119.16(16)
C10 C9 C8 109.83(13)
C45 C44 C15 114.81(14)
C9 C8 C7 114.18(13)
C9 C8 C27 111.22(14)
C27 C8 C7 113.95(14)
C6 C7 C8 112.33(13)
C6 C7 C50 112.91(14)
C50 C7 C8 112.01(14)
C6 C24 C20 122.79(16)
C36 C32 C31 122.60(16)
C17 C16 C15 113.98(13)
C17 C16 C33 111.41(14)
C33 C16 C15 114.61(14)
C12 C31 C30 121.39(16)
C32 C31 C12 118.85(15)
C32 C31 C30 119.55(15)
C6 C5 C25 121.11(16)
C22 C5 C6 118.69(16)
C22 C5 C25 120.05(16)
C12 C11 C47 115.36(13)
C12 C11 C10 112.60(13)
C47 C11 C10 110.50(13)
C20 C19 C18 112.24(14)
C20 C19 C41 114.77(15)
C41 C19 C18 109.55(14)
C20 C21 C37 120.85(16)
C22 C21 C20 119.23(16)
C22 C21 C37 119.69(17)
C24 C20 C19 121.77(15)
C24 C20 C21 118.06(15)
C21 C20 C19 120.15(15)
C16 C17 C18 109.27(13)
C9 C10 C11 114.73(13)
C9 C10 C23 111.21(14)
C23 C10 C11 113.87(13)
C17 C18 C19 113.41(14)
C17 C18 C39 110.97(14)
C39 C18 C19 115.24(15)
C49 C48 C47 112.42(16)
C5 C25 C26 111.59(14)
C21 C22 C5 122.52(17)
C51 C50 C7 114.59(15)
C42 C41 C19 115.68(16)
C25 C26 C27 115.41(15)
C8 C27 C28 109.25(14)
C26 C27 C8 117.18(14)
C26 C27 C28 112.28(15)
C31 C30 C29 111.51(14)
C18 C39 C40 108.76(15)
C38 C39 C18 116.23(15)
C38 C39 C40 113.37(16)
C36 C35 C34 112.40(14)
C23 C29 C30 115.26(15)
C16 C33 C40 108.98(15)
C34 C33 C16 116.75(14)
C34 C33 C40 112.65(16)
C46 C45 C44 111.71(17)
C10 C23 C28 109.16(14)
C29 C23 C10 116.25(14)
C29 C23 C28 112.94(15)
C27 C28 C23 116.73(14)
C39 C38 C37 114.36(16)
C33 C40 C39 116.56(14)
C21 C37 C38 111.07(14)
C33 C34 C35 115.43(16)
C50 C51 C52 111.60(18)
C43 C42 C41 112.25(19)

loop_
_geom_bond_atom_site_label_1
_geom_bond_atom_site_label_2
_geom_bond_distance
C13 C14 1.403(2)
C13 C12 1.399(2)
C14 C15 1.525(2)
C14 C36 1.399(2)
C6 C7 1.521(2)
C6 C24 1.397(2)
C6 C5 1.398(2)
C15 C44 1.535(2)
C15 C16 1.552(2)
C12 C31 1.400(2)
C12 C11 1.524(2)
C47 C11 1.536(2)
C47 C48 1.529(2)
C36 C32 1.394(3)
C36 C35 1.512(2)
C9 C8 1.538(2)
C9 C10 1.535(2)
C44 C45 1.524(2)
C8 C7 1.555(2)
C8 C27 1.542(2)
C7 C50 1.536(2)
C24 C20 1.400(2)
C32 C31 1.396(2)
C16 C17 1.534(2)
C16 C33 1.543(2)
C31 C30 1.512(2)
C5 C25 1.511(2)
C5 C22 1.397(3)
C11 C10 1.554(2)
C19 C20 1.522(2)
C19 C18 1.551(2)
C19 C41 1.535(3)
C21 C20 1.402(2)
C21 C22 1.391(3)
C21 C37 1.512(2)
C17 C18 1.537(2)
C10 C23 1.540(2)
C18 C39 1.543(2)
C48 C49 1.520(3)
C25 C26 1.536(2)
C50 C51 1.521(3)
C41 C42 1.527(3)
C26 C27 1.538(3)
C27 C28 1.543(2)
C30 C29 1.541(3)
C39 C38 1.531(3)
C39 C40 1.545(3)
C35 C34 1.533(2)
C29 C23 1.539(2)
C33 C40 1.544(2)
C33 C34 1.528(3)
C45 C46 1.517(3)
C23 C28 1.544(2)
C38 C37 1.543(3)
C51 C52 1.524(3)
C42 C43 1.518(3)

loop_
_smtbx_masks_void_nr
_smtbx_masks_void_average_x
_smtbx_masks_void_average_y
_smtbx_masks_void_average_z
_smtbx_masks_void_volume
_smtbx_masks_void_count_electrons
1 0.000 0.000 0.500 343.6 105.2
2 0.000 0.500 0.000 343.6 105.2
